data_4103123
loop_
_publ_author_name
'Meghan A. Dureen'
'Douglas W. Stephan'

_publ_section_title
;
 Reactions of Boron Amidinates with CO2 and CO and Other Small Molecules
;
_journal_name_full 'Journal of the American Chemical Society'
_journal_page_first 13559
_journal_page_last 13568
_journal_paper_doi 10.1021/ja1064153
_journal_volume 132
_journal_year 2010
_chemical_formula_sum 'C19 H15 B F10 N2'
_chemical_formula_weight 472.14
_space_group_IT_number 14
_symmetry_cell_setting monoclinic
_symmetry_space_group_name_Hall '-P 2yn'
_symmetry_space_group_name_H-M 'P 1 21/n 1'
_atom_sites_solution_hydrogens geom
_atom_sites_solution_primary direct
_atom_sites_solution_secondary difmap
_audit_creation_method SHELXL-97
_cell_angle_alpha 90.00
_cell_angle_beta 91.133(2)
_cell_angle_gamma 90.00
_cell_formula_units_Z 4
_cell_length_a 13.2107(10)
_cell_length_b 11.2408(9)
_cell_length_c 13.7490(10)
_cell_measurement_reflns_used 2474
_cell_measurement_temperature 150(2)
_cell_measurement_theta_max 21.30
_cell_measurement_theta_min 2.38
_cell_volume 2041.3(3)
_computing_cell_refinement 'Bruker SAINT'
_computing_data_collection 'Bruker APEX2'
_computing_data_reduction 'Bruker SAINT'
_computing_molecular_graphics 'Bruker SHELXTL'
_computing_publication_material 'Bruker SHELXTL'
_computing_structure_refinement 'SHELXL-97 (Sheldrick, 2008)'
_computing_structure_solution 'SHELXS-97 (Sheldrick, 2008)'
_diffrn_ambient_temperature 150(2)
_diffrn_measured_fraction_theta_full 0.998
_diffrn_measured_fraction_theta_max 0.998
_diffrn_measurement_device_type 'Bruker APEX-II CCD'
_diffrn_measurement_method '\f and \w scans'
_diffrn_radiation_monochromator graphite
_diffrn_radiation_source 'fine-focus sealed tube'
_diffrn_radiation_type MoK\a
_diffrn_radiation_wavelength 0.71073
_diffrn_reflns_av_R_equivalents 0.0447
_diffrn_reflns_av_sigmaI/netI 0.0445
_diffrn_reflns_limit_h_max 16
_diffrn_reflns_limit_h_min -16
_diffrn_reflns_limit_k_max 13
_diffrn_reflns_limit_k_min -13
_diffrn_reflns_limit_l_max 17
_diffrn_reflns_limit_l_min -9
_diffrn_reflns_number 16107
_diffrn_reflns_theta_full 26.24
_diffrn_reflns_theta_max 26.24
_diffrn_reflns_theta_min 2.12
_exptl_absorpt_coefficient_mu 0.155
_exptl_absorpt_correction_T_max 0.9802
_exptl_absorpt_correction_T_min 0.9551
_exptl_absorpt_correction_type multi-scan
_exptl_absorpt_process_details SADABS
_exptl_crystal_colour colourless
_exptl_crystal_density_diffrn 1.536
_exptl_crystal_density_method 'not measured'
_exptl_crystal_description block
_exptl_crystal_F_000 952
_exptl_crystal_size_max 0.30
_exptl_crystal_size_mid 0.20
_exptl_crystal_size_min 0.13
_refine_diff_density_max 0.170
_refine_diff_density_min -0.208
_refine_diff_density_rms 0.038
_refine_ls_extinction_method none
_refine_ls_goodness_of_fit_ref 0.997
_refine_ls_hydrogen_treatment mixed
_refine_ls_matrix_type full
_refine_ls_number_parameters 297
_refine_ls_number_reflns 4105
_refine_ls_number_restraints 0
_refine_ls_restrained_S_all 0.997
_refine_ls_R_factor_all 0.0921
_refine_ls_R_factor_gt 0.0425
_refine_ls_shift/su_max 0.000
_refine_ls_shift/su_mean 0.000
_refine_ls_structure_factor_coef Fsqd
_refine_ls_weighting_details 'calc w=1/[\s^2^(Fo^2^)+(0.0437P)^2^+0.4588P] where P=(Fo^2^+2Fc^2^)/3'
_refine_ls_weighting_scheme calc
_refine_ls_wR_factor_gt 0.0921
_refine_ls_wR_factor_ref 0.1135
_reflns_number_gt 2368
_reflns_number_total 4105
_reflns_threshold_expression >2sigma(I)
_cod_data_source_file ja1064153_si_001_01.cif
_cod_data_source_block HC(iPrN)2B(C6F5)2
_cod_database_code 4103123

loop_
_symmetry_equiv_pos_as_xyz
'x, y, z'
'-x+1/2, y+1/2, -z+1/2'
'-x, -y, -z'
'x-1/2, -y-1/2, z-1/2'

loop_
_atom_site_label
_atom_site_type_symbol
_atom_site_fract_x
_atom_site_fract_y
_atom_site_fract_z
_atom_site_U_iso_or_equiv
_atom_site_adp_type
_atom_site_occupancy
_atom_site_symmetry_multiplicity
_atom_site_calc_flag
_atom_site_refinement_flags
F1 F 0.38468(12) 0.44108(15) 0.06879(12) 0.0869(5) Uani 1 1 d .
F2 F 0.23233(14) 0.47218(16) -0.05610(12) 0.0916(6) Uani 1 1 d .
F3 F 0.07906(12) 0.31311(15) -0.06848(11) 0.0804(5) Uani 1 1 d .
F4 F 0.08364(12) 0.11605(16) 0.04480(12) 0.0852(5) Uani 1 1 d .
F5 F 0.23503(11) 0.08435(12) 0.17530(10) 0.0633(4) Uani 1 1 d .
F6 F 0.41226(11) 0.02042(12) 0.34502(9) 0.0634(4) Uani 1 1 d .
F7 F 0.52207(12) -0.17142(13) 0.31203(11) 0.0751(5) Uani 1 1 d .
F8 F 0.63447(11) -0.18856(13) 0.14884(12) 0.0736(5) Uani 1 1 d .
F9 F 0.64010(12) -0.00404(14) 0.02323(11) 0.0775(5) Uani 1 1 d .
F10 F 0.52880(11) 0.19199(13) 0.05488(9) 0.0675(4) Uani 1 1 d .
N1 N 0.36312(13) 0.26407(17) 0.32077(12) 0.0417(5) Uani 1 1 d .
N2 N 0.47125(13) 0.35002(16) 0.23998(13) 0.0434(5) Uani 1 1 d .
C1 C 0.42708(18) 0.3530(2) 0.32508(18) 0.0476(6) Uani 1 1 d .
C2 C 0.28168(18) 0.2335(2) 0.38675(16) 0.0539(6) Uani 1 1 d .
H2 H 0.2729 0.1452 0.3847 0.065 Uiso 1 1 calc R
C3 C 0.18238(19) 0.2888(3) 0.35479(18) 0.0672(8) Uani 1 1 d .
H3A H 0.1880 0.3757 0.3579 0.101 Uiso 1 1 calc R
H3B H 0.1287 0.2622 0.3979 0.101 Uiso 1 1 calc R
H3C H 0.1660 0.2645 0.2879 0.101 Uiso 1 1 calc R
C4 C 0.3102(2) 0.2673(3) 0.49041(17) 0.0892(11) Uani 1 1 d .
H4A H 0.3742 0.2286 0.5092 0.134 Uiso 1 1 calc R
H4B H 0.2568 0.2415 0.5341 0.134 Uiso 1 1 calc R
H4C H 0.3182 0.3539 0.4949 0.134 Uiso 1 1 calc R
C5 C 0.6574(2) 0.3585(3) 0.2450(2) 0.0851(10) Uani 1 1 d .
H5A H 0.6634 0.3696 0.3155 0.128 Uiso 1 1 calc R
H5B H 0.7152 0.3958 0.2135 0.128 Uiso 1 1 calc R
H5C H 0.6564 0.2733 0.2300 0.128 Uiso 1 1 calc R
C6 C 0.56067(18) 0.4150(2) 0.20781(18) 0.0553(6) Uani 1 1 d .
H6 H 0.5610 0.4110 0.1352 0.066 Uiso 1 1 calc R
C7 C 0.5544(3) 0.5446(3) 0.2357(3) 0.1135(14) Uani 1 1 d .
H7A H 0.4913 0.5786 0.2093 0.170 Uiso 1 1 calc R
H7B H 0.6122 0.5875 0.2091 0.170 Uiso 1 1 calc R
H7C H 0.5556 0.5518 0.3067 0.170 Uiso 1 1 calc R
C8 C 0.31671(16) 0.26100(19) 0.13013(14) 0.0396(5) Uani 1 1 d .
C9 C 0.23793(17) 0.1822(2) 0.11798(15) 0.0443(6) Uani 1 1 d .
C10 C 0.15884(18) 0.1966(2) 0.05258(17) 0.0520(6) Uani 1 1 d .
C11 C 0.15683(19) 0.2955(2) -0.00559(16) 0.0535(6) Uani 1 1 d .
C12 C 0.2336(2) 0.3755(2) 0.00144(16) 0.0543(6) Uani 1 1 d .
C13 C 0.31143(18) 0.3576(2) 0.06779(17) 0.0508(6) Uani 1 1 d .
C14 C 0.46576(15) 0.11702(19) 0.20146(14) 0.0386(5) Uani 1 1 d .
C15 C 0.46850(16) 0.0206(2) 0.26408(15) 0.0423(5) Uani 1 1 d .
C16 C 0.52427(17) -0.0803(2) 0.24856(17) 0.0486(6) Uani 1 1 d .
C17 C 0.58160(17) -0.0897(2) 0.16697(18) 0.0500(6) Uani 1 1 d .
C18 C 0.58326(17) 0.0036(2) 0.10311(17) 0.0514(6) Uani 1 1 d .
C19 C 0.52629(17) 0.1025(2) 0.12133(16) 0.0461(6) Uani 1 1 d .
B1 B 0.40254(19) 0.2386(2) 0.21424(17) 0.0392(6) Uani 1 1 d .
H1 H 0.4364(16) 0.408(2) 0.3791(16) 0.055(7) Uiso 1 1 d .

loop_
_atom_site_aniso_label
_atom_site_aniso_U_11
_atom_site_aniso_U_22
_atom_site_aniso_U_33
_atom_site_aniso_U_23
_atom_site_aniso_U_13
_atom_site_aniso_U_12
F1 0.0819(11) 0.0753(12) 0.1027(12) 0.0472(9) -0.0237(9) -0.0282(10)
F2 0.1070(13) 0.0803(12) 0.0865(12) 0.0435(10) -0.0223(10) -0.0010(10)
F3 0.0758(11) 0.0923(13) 0.0720(10) 0.0056(9) -0.0287(8) 0.0121(9)
F4 0.0739(11) 0.0815(12) 0.0989(12) 0.0119(9) -0.0297(9) -0.0234(10)
F5 0.0666(9) 0.0500(9) 0.0727(9) 0.0174(7) -0.0086(7) -0.0115(7)
F6 0.0772(10) 0.0578(9) 0.0561(8) 0.0180(7) 0.0228(7) 0.0131(8)
F7 0.0891(11) 0.0523(10) 0.0840(11) 0.0223(8) 0.0027(9) 0.0166(8)
F8 0.0624(10) 0.0500(9) 0.1087(12) -0.0114(8) 0.0058(8) 0.0188(8)
F9 0.0791(11) 0.0731(11) 0.0819(10) -0.0105(8) 0.0393(9) 0.0104(9)
F10 0.0869(11) 0.0565(10) 0.0604(8) 0.0120(7) 0.0325(8) 0.0084(8)
N1 0.0411(11) 0.0438(12) 0.0406(10) 0.0007(8) 0.0073(8) 0.0029(9)
N2 0.0439(11) 0.0383(11) 0.0482(11) 0.0015(8) 0.0049(9) -0.0013(9)
C1 0.0510(15) 0.0431(15) 0.0486(14) -0.0047(12) -0.0003(12) 0.0075(12)
C2 0.0542(15) 0.0574(16) 0.0509(14) 0.0058(12) 0.0193(12) 0.0084(13)
C3 0.0501(16) 0.090(2) 0.0621(16) -0.0097(15) 0.0123(13) 0.0070(15)
C4 0.076(2) 0.149(3) 0.0430(15) 0.0101(17) 0.0099(14) 0.018(2)
C5 0.0502(17) 0.105(3) 0.100(2) 0.0286(19) 0.0004(16) -0.0112(17)
C6 0.0505(15) 0.0481(16) 0.0674(15) 0.0076(13) 0.0045(12) -0.0107(12)
C7 0.108(3) 0.053(2) 0.181(4) -0.012(2) 0.039(3) -0.029(2)
C8 0.0434(13) 0.0366(13) 0.0390(11) -0.0004(10) 0.0058(10) 0.0044(11)
C9 0.0510(14) 0.0397(14) 0.0422(12) 0.0010(10) 0.0035(11) 0.0036(11)
C10 0.0489(15) 0.0539(16) 0.0532(14) -0.0017(12) -0.0022(12) -0.0028(13)
C11 0.0502(15) 0.0647(18) 0.0452(13) -0.0046(12) -0.0099(11) 0.0124(14)
C12 0.0660(17) 0.0507(16) 0.0462(14) 0.0135(12) -0.0012(12) 0.0097(14)
C13 0.0498(15) 0.0472(15) 0.0553(14) 0.0079(12) 0.0013(12) -0.0042(12)
C14 0.0377(12) 0.0367(13) 0.0413(11) 0.0000(10) 0.0009(10) -0.0016(10)
C15 0.0404(13) 0.0436(14) 0.0429(12) 0.0023(10) 0.0026(10) 0.0000(11)
C16 0.0460(14) 0.0381(14) 0.0614(15) 0.0092(12) -0.0068(12) 0.0021(11)
C17 0.0394(13) 0.0387(15) 0.0717(16) -0.0092(13) -0.0010(12) 0.0072(11)
C18 0.0463(14) 0.0504(16) 0.0582(14) -0.0112(13) 0.0156(12) 0.0006(12)
C19 0.0492(14) 0.0408(14) 0.0486(13) 0.0044(11) 0.0086(11) -0.0014(11)
B1 0.0402(14) 0.0362(15) 0.0417(13) 0.0028(11) 0.0085(11) -0.0024(12)

loop_
_atom_type_symbol
_atom_type_description
_atom_type_scat_dispersion_real
_atom_type_scat_dispersion_imag
_atom_type_scat_source
C C 0.0033 0.0016 'International Tables Vol C Tables 4.2.6.8 and 6.1.1.4'
H H 0.0000 0.0000 'International Tables Vol C Tables 4.2.6.8 and 6.1.1.4'
B B 0.0013 0.0007 'International Tables Vol C Tables 4.2.6.8 and 6.1.1.4'
N N 0.0061 0.0033 'International Tables Vol C Tables 4.2.6.8 and 6.1.1.4'
F F 0.0171 0.0103 'International Tables Vol C Tables 4.2.6.8 and 6.1.1.4'

loop_
_geom_angle_atom_site_label_1
_geom_angle_atom_site_label_2
_geom_angle_atom_site_label_3
_geom_angle
C1 N1 C2 129.3(2)
C1 N1 B1 87.50(17)
C2 N1 B1 141.97(19)
C1 N2 C6 129.0(2)
C1 N2 B1 87.52(17)
C6 N2 B1 142.15(18)
N1 C1 N2 103.7(2)
N1 C2 C3 111.62(19)
N1 C2 C4 110.6(2)
C3 C2 C4 111.7(2)
N2 C6 C5 111.8(2)
N2 C6 C7 110.9(2)
C5 C6 C7 111.8(3)
C9 C8 C13 113.7(2)
C9 C8 B1 120.21(19)
C13 C8 B1 126.1(2)
F5 C9 C10 116.5(2)
F5 C9 C8 118.9(2)
C10 C9 C8 124.6(2)
F4 C10 C11 119.6(2)
F4 C10 C9 121.5(2)
C11 C10 C9 118.9(2)
F3 C11 C12 120.6(2)
F3 C11 C10 120.0(2)
C12 C11 C10 119.4(2)
F2 C12 C11 119.6(2)
F2 C12 C13 120.6(2)
C11 C12 C13 119.9(2)
F1 C13 C12 115.6(2)
F1 C13 C8 120.8(2)
C12 C13 C8 123.6(2)
C15 C14 C19 113.2(2)
C15 C14 B1 127.07(19)
C19 C14 B1 119.68(19)
F6 C15 C16 115.64(19)
F6 C15 C14 120.4(2)
C16 C15 C14 123.9(2)
F7 C16 C17 119.4(2)
F7 C16 C15 120.7(2)
C17 C16 C15 119.9(2)
F8 C17 C18 120.1(2)
F8 C17 C16 121.1(2)
C18 C17 C16 118.8(2)
F9 C18 C19 121.3(2)
F9 C18 C17 119.4(2)
C19 C18 C17 119.3(2)
F10 C19 C18 117.2(2)
F10 C19 C14 118.0(2)
C18 C19 C14 124.8(2)
N2 B1 N1 81.28(15)
N2 B1 C14 113.51(18)
N1 B1 C14 115.63(18)
N2 B1 C8 115.21(18)
N1 B1 C8 113.05(17)
C14 B1 C8 114.18(18)

loop_
_geom_bond_atom_site_label_1
_geom_bond_atom_site_label_2
_geom_bond_distance
F1 C13 1.348(3)
F2 C12 1.344(3)
F3 C11 1.344(3)
F4 C10 1.347(3)
F5 C9 1.354(3)
F6 C15 1.350(2)
F7 C16 1.346(3)
F8 C17 1.338(3)
F9 C18 1.345(2)
F10 C19 1.360(3)
N1 C1 1.310(3)
N1 C2 1.462(3)
N1 B1 1.590(3)
N2 C1 1.318(3)
N2 C6 1.465(3)
N2 B1 1.583(3)
C2 C3 1.509(3)
C2 C4 1.516(3)
C5 C6 1.507(4)
C6 C7 1.509(4)
C8 C9 1.375(3)
C8 C13 1.384(3)
C8 B1 1.623(3)
C9 C10 1.374(3)
C10 C11 1.370(3)
C11 C12 1.357(3)
C12 C13 1.376(3)
C14 C15 1.384(3)
C14 C19 1.384(3)
C14 B1 1.613(3)
C15 C16 1.372(3)
C16 C17 1.370(3)
C17 C18 1.369(3)
C18 C19 1.368(3)
